data_7015231
loop_
_publ_author_name
'Babashkina, Maria G.'
'Safin, Damir A.'
'Bolte, Michael'
'Srebro, Monika'
'Mitoraj, Mariusz'
'Uthe, Andr\'e'
'Klein, Axel'
'K\"ockerling, Martin'

_publ_section_title
;
 Intramolecular hydrogen bonding controls 1,3-N,S- vs.
 1,5-S,S'-coordination in Ni(II) complexes of N-thiophosphorylated
 thioureas RNHC(S)NHP(S)(OiPr)2.
;
_journal_issue 13
_journal_name_full 'Dalton transactions (Cambridge, England : 2003)'
_journal_page_first 3142
_journal_page_last 3153
_journal_paper_doi 10.1039/c0dt01382j
_journal_volume 40
_journal_year 2011
_chemical_formula_moiety 'C15 H25 N2 O2 P S2'
_chemical_formula_sum 'C15 H25 N2 O2 P S2'
_chemical_formula_weight 360.46
_chemical_name_systematic
;
?
;
_space_group_IT_number 2
_symmetry_cell_setting triclinic
_symmetry_space_group_name_Hall '-P 1'
_symmetry_space_group_name_H-M 'P -1'
_atom_sites_solution_hydrogens geom
_atom_sites_solution_primary direct
_atom_sites_solution_secondary difmap
_audit_creation_method SHELXL-97
_cell_angle_alpha 114.921(5)
_cell_angle_beta 92.754(5)
_cell_angle_gamma 107.180(5)
_cell_formula_units_Z 2
_cell_length_a 10.1225(6)
_cell_length_b 10.4047(7)
_cell_length_c 10.5936(7)
_cell_measurement_reflns_used 10742
_cell_measurement_temperature 173(2)
_cell_measurement_theta_max 25.9
_cell_measurement_theta_min 3.7
_cell_volume 947.35(12)
_computing_cell_refinement 'X-Area (Stoe & Cie, 2001)'
_computing_data_collection 'X-Area (Stoe & Cie, 2001)'
_computing_data_reduction 'X-Area (Stoe & Cie, 2001)'
_computing_molecular_graphics 'XP in SHELXTL-Plus (Sheldrick, 1991)'
_computing_publication_material SHELXL97
_computing_structure_refinement 'SHELXL97 (Sheldrick, 2008) '
_computing_structure_solution 'SHELXS97 (Sheldrick, 2008) '
_diffrn_ambient_temperature 173(2)
_diffrn_measured_fraction_theta_full 0.997
_diffrn_measured_fraction_theta_max 0.996
_diffrn_measurement_device_type 'STOE IPDS II two-circle-diffractometer'
_diffrn_measurement_method \w
_diffrn_radiation_monochromator graphite
_diffrn_radiation_source 'fine-focus sealed tube'
_diffrn_radiation_type MoK\a
_diffrn_radiation_wavelength 0.71073
_diffrn_reflns_av_R_equivalents 0.0383
_diffrn_reflns_av_sigmaI/netI 0.0229
_diffrn_reflns_limit_h_max 12
_diffrn_reflns_limit_h_min -12
_diffrn_reflns_limit_k_max 12
_diffrn_reflns_limit_k_min -12
_diffrn_reflns_limit_l_max 12
_diffrn_reflns_limit_l_min -12
_diffrn_reflns_number 13936
_diffrn_reflns_theta_full 25.00
_diffrn_reflns_theta_max 25.55
_diffrn_reflns_theta_min 3.66
_diffrn_standards_number 0
_exptl_absorpt_coefficient_mu 0.373
_exptl_absorpt_correction_T_max 0.8868
_exptl_absorpt_correction_T_min 0.8775
_exptl_absorpt_correction_type multi-scan
_exptl_absorpt_process_details 'MULABS (Spek, 2003; Blessing, 1995)'
_exptl_crystal_colour colourless
_exptl_crystal_density_diffrn 1.264
_exptl_crystal_density_method 'not measured'
_exptl_crystal_description block
_exptl_crystal_F_000 384
_exptl_crystal_size_max 0.36
_exptl_crystal_size_mid 0.36
_exptl_crystal_size_min 0.33
_refine_diff_density_max 0.254
_refine_diff_density_min -0.271
_refine_diff_density_rms 0.041
_refine_ls_extinction_coef 0.029(2)
_refine_ls_extinction_expression Fc^*^=kFc[1+0.001xFc^2^\l^3^/sin(2\q)]^-1/4^
_refine_ls_extinction_method SHELXL
_refine_ls_goodness_of_fit_ref 1.058
_refine_ls_hydrogen_treatment mixed
_refine_ls_matrix_type full
_refine_ls_number_parameters 210
_refine_ls_number_reflns 3538
_refine_ls_number_restraints 0
_refine_ls_restrained_S_all 1.058
_refine_ls_R_factor_all 0.0295
_refine_ls_R_factor_gt 0.0276
_refine_ls_shift/su_max 0.001
_refine_ls_shift/su_mean 0.000
_refine_ls_structure_factor_coef Fsqd
_refine_ls_weighting_details 'calc w=1/[\s^2^(Fo^2^)+(0.0345P)^2^+0.3604P] where P=(Fo^2^+2Fc^2^)/3'
_refine_ls_weighting_scheme calc
_refine_ls_wR_factor_gt 0.0708
_refine_ls_wR_factor_ref 0.0720
_reflns_number_gt 3341
_reflns_number_total 3538
_reflns_threshold_expression I>2\s(I)
_cod_data_source_file c0dt01382j.txt
_cod_data_source_block safin30
_cod_depositor_comments
;
The following automatic conversions were performed:
'_symmetry_cell_setting' value 'Triclinic' changed to 'triclinic'
according to '/home/saulius/struct/CIF-dictionaries/cif_core.dic'
dictionary named 'cif_core.dic' version 2.4.1 from 2010-06-29.

Automatic conversion script
Id: cif_fix_enum 1555 2011-01-17 13:19:09Z saulius 
;
_cod_original_cell_volume 947.35(11)
_cod_database_code 7015231

loop_
_symmetry_equiv_pos_as_xyz
'x, y, z'
'-x, -y, -z'

loop_
_atom_site_label
_atom_site_type_symbol
_atom_site_fract_x
_atom_site_fract_y
_atom_site_fract_z
_atom_site_U_iso_or_equiv
_atom_site_adp_type
_atom_site_occupancy
_atom_site_symmetry_multiplicity
_atom_site_calc_flag
_atom_site_refinement_flags
_atom_site_disorder_assembly
_atom_site_disorder_group
P1 P 0.25959(3) 0.69803(4) 0.17608(3) 0.01895(11) Uani 1 1 d . . .
S1 S 0.44743(3) 0.87311(4) 0.61449(3) 0.02447(11) Uani 1 1 d . . .
S2 S 0.19646(4) 0.48159(4) 0.09494(3) 0.02762(11) Uani 1 1 d . . .
O1 O 0.13339(10) 0.75480(11) 0.17189(10) 0.0256(2) Uani 1 1 d . . .
O2 O 0.36554(9) 0.77706(10) 0.10519(9) 0.0221(2) Uani 1 1 d . . .
N1 N 0.34809(12) 0.79089(13) 0.34569(11) 0.0216(2) Uani 1 1 d . . .
H1 H 0.4131(19) 0.878(2) 0.3660(19) 0.035(5) Uiso 1 1 d . . .
N2 N 0.23333(12) 0.63009(13) 0.43541(12) 0.0210(2) Uani 1 1 d . . .
H2 H 0.1916(19) 0.571(2) 0.350(2) 0.034(5) Uiso 1 1 d . . .
C1 C 0.33578(13) 0.75670(14) 0.45754(13) 0.0187(3) Uani 1 1 d . . .
C2 C 0.47508(15) 0.71987(17) 0.03861(15) 0.0288(3) Uani 1 1 d . . .
H2A H 0.4306 0.6097 -0.0288 0.035 Uiso 1 1 calc R . .
C3 C 0.58848(18) 0.7411(2) 0.15001(19) 0.0443(4) Uani 1 1 d . . .
H3A H 0.5479 0.6807 0.1981 0.067 Uiso 1 1 calc R . .
H3B H 0.6285 0.8482 0.2195 0.067 Uiso 1 1 calc R . .
H3C H 0.6629 0.7084 0.1050 0.067 Uiso 1 1 calc R . .
C4 C 0.5274(2) 0.8059(2) -0.0441(2) 0.0504(5) Uani 1 1 d . . .
H4A H 0.4488 0.7862 -0.1153 0.076 Uiso 1 1 calc R . .
H4B H 0.6006 0.7730 -0.0917 0.076 Uiso 1 1 calc R . .
H4C H 0.5669 0.9144 0.0209 0.076 Uiso 1 1 calc R . .
C5 C 0.15264(15) 0.91627(16) 0.22554(16) 0.0290(3) Uani 1 1 d . . .
H5 H 0.2551 0.9782 0.2640 0.035 Uiso 1 1 calc R . .
C6 C 0.0721(3) 0.9555(2) 0.3435(3) 0.0661(6) Uani 1 1 d . . .
H6A H 0.1098 0.9375 0.4191 0.099 Uiso 1 1 calc R . .
H6B H -0.0278 0.8922 0.3066 0.099 Uiso 1 1 calc R . .
H6C H 0.0817 1.0622 0.3817 0.099 Uiso 1 1 calc R . .
C7 C 0.1024(3) 0.9365(2) 0.1021(2) 0.0619(6) Uani 1 1 d . . .
H7A H 0.1581 0.9063 0.0289 0.093 Uiso 1 1 calc R . .
H7B H 0.1134 1.0430 0.1340 0.093 Uiso 1 1 calc R . .
H7C H 0.0027 0.8737 0.0626 0.093 Uiso 1 1 calc R . .
C11 C 0.21894(13) 0.56820(14) 0.53456(13) 0.0207(3) Uani 1 1 d . . .
C12 C 0.26851(14) 0.45003(16) 0.50967(15) 0.0259(3) Uani 1 1 d . . .
C13 C 0.25207(17) 0.38743(18) 0.60387(17) 0.0361(4) Uani 1 1 d . . .
H13 H 0.2861 0.3076 0.5901 0.043 Uiso 1 1 calc R . .
C14 C 0.18693(18) 0.44020(19) 0.71666(17) 0.0400(4) Uani 1 1 d . . .
H14 H 0.1762 0.3962 0.7797 0.048 Uiso 1 1 calc R . .
C15 C 0.13728(16) 0.55650(19) 0.73850(15) 0.0356(4) Uani 1 1 d . . .
H15 H 0.0925 0.5916 0.8166 0.043 Uiso 1 1 calc R . .
C16 C 0.15179(14) 0.62348(16) 0.64751(14) 0.0259(3) Uani 1 1 d . . .
C17 C 0.33547(17) 0.38980(19) 0.38357(17) 0.0361(3) Uani 1 1 d . . .
H17A H 0.3756 0.3176 0.3907 0.054 Uiso 1 1 calc R . .
H17B H 0.4105 0.4737 0.3820 0.054 Uiso 1 1 calc R . .
H17C H 0.2639 0.3390 0.2960 0.054 Uiso 1 1 calc R . .
C18 C 0.09699(16) 0.74876(19) 0.67047(17) 0.0363(4) Uani 1 1 d . . .
H18A H 0.0332 0.7539 0.7378 0.054 Uiso 1 1 calc R . .
H18B H 0.0457 0.7295 0.5798 0.054 Uiso 1 1 calc R . .
H18C H 0.1762 0.8449 0.7089 0.054 Uiso 1 1 calc R . .

loop_
_atom_site_aniso_label
_atom_site_aniso_U_11
_atom_site_aniso_U_22
_atom_site_aniso_U_33
_atom_site_aniso_U_23
_atom_site_aniso_U_13
_atom_site_aniso_U_12
P1 0.02141(18) 0.01845(17) 0.01440(17) 0.00685(13) 0.00314(12) 0.00448(13)
S1 0.02596(18) 0.02197(18) 0.01853(17) 0.01021(14) -0.00309(13) -0.00130(13)
S2 0.0374(2) 0.01873(18) 0.01880(17) 0.00530(13) 0.00530(14) 0.00408(14)
O1 0.0216(5) 0.0227(5) 0.0264(5) 0.0074(4) 0.0022(4) 0.0057(4)
O2 0.0249(5) 0.0246(5) 0.0203(4) 0.0125(4) 0.0083(4) 0.0093(4)
N1 0.0246(6) 0.0180(6) 0.0168(5) 0.0082(4) 0.0013(4) 0.0003(5)
N2 0.0229(5) 0.0195(6) 0.0149(5) 0.0077(5) 0.0004(4) 0.0006(4)
C1 0.0200(6) 0.0187(6) 0.0176(6) 0.0080(5) 0.0045(5) 0.0074(5)
C2 0.0323(7) 0.0292(7) 0.0259(7) 0.0105(6) 0.0153(6) 0.0137(6)
C3 0.0370(9) 0.0558(11) 0.0455(9) 0.0182(8) 0.0126(7) 0.0299(8)
C4 0.0538(11) 0.0627(12) 0.0524(11) 0.0374(10) 0.0348(9) 0.0234(9)
C5 0.0261(7) 0.0227(7) 0.0331(8) 0.0087(6) 0.0024(6) 0.0083(6)
C6 0.0883(16) 0.0452(11) 0.0704(14) 0.0186(11) 0.0470(13) 0.0377(11)
C7 0.0866(16) 0.0423(11) 0.0557(12) 0.0242(10) -0.0109(11) 0.0221(11)
C11 0.0184(6) 0.0207(6) 0.0180(6) 0.0098(5) -0.0002(5) -0.0007(5)
C12 0.0239(7) 0.0232(7) 0.0249(7) 0.0107(6) -0.0022(5) 0.0020(5)
C13 0.0406(8) 0.0284(8) 0.0359(8) 0.0193(7) -0.0063(7) 0.0029(6)
C14 0.0428(9) 0.0401(9) 0.0304(8) 0.0250(7) -0.0049(7) -0.0062(7)
C15 0.0275(7) 0.0466(9) 0.0214(7) 0.0163(7) 0.0039(6) -0.0036(7)
C16 0.0187(6) 0.0296(7) 0.0201(6) 0.0089(6) 0.0012(5) -0.0001(5)
C17 0.0401(8) 0.0341(8) 0.0350(8) 0.0121(7) 0.0070(7) 0.0195(7)
C18 0.0289(8) 0.0404(9) 0.0322(8) 0.0089(7) 0.0097(6) 0.0131(7)

loop_
_atom_type_symbol
_atom_type_description
_atom_type_scat_dispersion_real
_atom_type_scat_dispersion_imag
_atom_type_scat_source
C C 0.0033 0.0016 'International Tables Vol C Tables 4.2.6.8 and 6.1.1.4'
H H 0.0000 0.0000 'International Tables Vol C Tables 4.2.6.8 and 6.1.1.4'
N N 0.0061 0.0033 'International Tables Vol C Tables 4.2.6.8 and 6.1.1.4'
O O 0.0106 0.0060 'International Tables Vol C Tables 4.2.6.8 and 6.1.1.4'
P P 0.1023 0.0942 'International Tables Vol C Tables 4.2.6.8 and 6.1.1.4'
S S 0.1246 0.1234 'International Tables Vol C Tables 4.2.6.8 and 6.1.1.4'

loop_
_geom_angle_atom_site_label_1
_geom_angle_atom_site_label_2
_geom_angle_atom_site_label_3
_geom_angle
_geom_angle_site_symmetry_1
_geom_angle_site_symmetry_3
_geom_angle_publ_flag
O1 P1 O2 103.41(5) . . ?
O1 P1 N1 106.82(6) . . ?
O2 P1 N1 100.79(5) . . ?
O1 P1 S2 111.42(4) . . ?
O2 P1 S2 118.02(4) . . ?
N1 P1 S2 115.03(4) . . ?
C5 O1 P1 122.62(8) . . ?
C2 O2 P1 123.43(8) . . ?
C1 N1 P1 132.05(9) . . ?
C1 N1 H1 114.6(12) . . ?
P1 N1 H1 113.3(12) . . ?
C1 N2 C11 123.92(11) . . ?
C1 N2 H2 116.1(12) . . ?
C11 N2 H2 117.1(12) . . ?
N2 C1 N1 117.40(11) . . ?
N2 C1 S1 122.68(10) . . ?
N1 C1 S1 119.92(10) . . ?
O2 C2 C3 110.40(11) . . ?
O2 C2 C4 105.15(12) . . ?
C3 C2 C4 113.70(15) . . ?
O2 C2 H2A 109.2 . . ?
C3 C2 H2A 109.2 . . ?
C4 C2 H2A 109.2 . . ?
C2 C3 H3A 109.5 . . ?
C2 C3 H3B 109.5 . . ?
H3A C3 H3B 109.5 . . ?
C2 C3 H3C 109.5 . . ?
H3A C3 H3C 109.5 . . ?
H3B C3 H3C 109.5 . . ?
C2 C4 H4A 109.5 . . ?
C2 C4 H4B 109.5 . . ?
H4A C4 H4B 109.5 . . ?
C2 C4 H4C 109.5 . . ?
H4A C4 H4C 109.5 . . ?
H4B C4 H4C 109.5 . . ?
O1 C5 C7 107.20(13) . . ?
O1 C5 C6 106.95(13) . . ?
C7 C5 C6 114.34(18) . . ?
O1 C5 H5 109.4 . . ?
C7 C5 H5 109.4 . . ?
C6 C5 H5 109.4 . . ?
C5 C6 H6A 109.5 . . ?
C5 C6 H6B 109.5 . . ?
H6A C6 H6B 109.5 . . ?
C5 C6 H6C 109.5 . . ?
H6A C6 H6C 109.5 . . ?
H6B C6 H6C 109.5 . . ?
C5 C7 H7A 109.5 . . ?
C5 C7 H7B 109.5 . . ?
H7A C7 H7B 109.5 . . ?
C5 C7 H7C 109.5 . . ?
H7A C7 H7C 109.5 . . ?
H7B C7 H7C 109.5 . . ?
C12 C11 C16 122.65(12) . . ?
C12 C11 N2 117.68(12) . . ?
C16 C11 N2 119.62(12) . . ?
C11 C12 C13 117.90(14) . . ?
C11 C12 C17 121.04(12) . . ?
C13 C12 C17 121.05(14) . . ?
C14 C13 C12 120.72(15) . . ?
C14 C13 H13 119.6 . . ?
C12 C13 H13 119.6 . . ?
C13 C14 C15 120.40(14) . . ?
C13 C14 H14 119.8 . . ?
C15 C14 H14 119.8 . . ?
C14 C15 C16 121.07(14) . . ?
C14 C15 H15 119.5 . . ?
C16 C15 H15 119.5 . . ?
C11 C16 C15 117.25(14) . . ?
C11 C16 C18 121.65(13) . . ?
C15 C16 C18 121.10(14) . . ?
C12 C17 H17A 109.5 . . ?
C12 C17 H17B 109.5 . . ?
H17A C17 H17B 109.5 . . ?
C12 C17 H17C 109.5 . . ?
H17A C17 H17C 109.5 . . ?
H17B C17 H17C 109.5 . . ?
C16 C18 H18A 109.5 . . ?
C16 C18 H18B 109.5 . . ?
H18A C18 H18B 109.5 . . ?
C16 C18 H18C 109.5 . . ?
H18A C18 H18C 109.5 . . ?
H18B C18 H18C 109.5 . . ?

loop_
_geom_bond_atom_site_label_1
_geom_bond_atom_site_label_2
_geom_bond_distance
_geom_bond_site_symmetry_2
_geom_bond_publ_flag
P1 O1 1.5637(10) . ?
P1 O2 1.5707(9) . ?
P1 N1 1.6839(11) . ?
P1 S2 1.9195(5) . ?
S1 C1 1.6800(13) . ?
O1 C5 1.4747(17) . ?
O2 C2 1.4807(16) . ?
N1 C1 1.3745(16) . ?
N1 H1 0.876(19) . ?
N2 C1 1.3323(17) . ?
N2 C11 1.4382(16) . ?
N2 H2 0.849(19) . ?
C2 C3 1.503(2) . ?
C2 C4 1.509(2) . ?
C2 H2A 1.0000 . ?
C3 H3A 0.9800 . ?
C3 H3B 0.9800 . ?
C3 H3C 0.9800 . ?
C4 H4A 0.9800 . ?
C4 H4B 0.9800 . ?
C4 H4C 0.9800 . ?
C5 C7 1.499(2) . ?
C5 C6 1.503(2) . ?
C5 H5 1.0000 . ?
C6 H6A 0.9800 . ?
C6 H6B 0.9800 . ?
C6 H6C 0.9800 . ?
C7 H7A 0.9800 . ?
C7 H7B 0.9800 . ?
C7 H7C 0.9800 . ?
C11 C12 1.392(2) . ?
C11 C16 1.3977(19) . ?
C12 C13 1.396(2) . ?
C12 C17 1.506(2) . ?
C13 C14 1.379(3) . ?
C13 H13 0.9500 . ?
C14 C15 1.380(3) . ?
C14 H14 0.9500 . ?
C15 C16 1.398(2) . ?
C15 H15 0.9500 . ?
C16 C18 1.496(2) . ?
C17 H17A 0.9800 . ?
C17 H17B 0.9800 . ?
C17 H17C 0.9800 . ?
C18 H18A 0.9800 . ?
C18 H18B 0.9800 . ?
C18 H18C 0.9800 . ?

loop_
_geom_hbond_atom_site_label_D
_geom_hbond_atom_site_label_H
_geom_hbond_atom_site_label_A
_geom_hbond_distance_DH
_geom_hbond_distance_HA
_geom_hbond_distance_DA
_geom_hbond_angle_DHA
_geom_hbond_site_symmetry_A
N1 H1 S1 0.876(19) 2.473(19) 3.3291(12) 165.9(16) 2_676
N2 H2 S2 0.849(19) 2.466(19) 3.2202(12) 148.5(16) .

loop_
_geom_torsion_atom_site_label_1
_geom_torsion_atom_site_label_2
_geom_torsion_atom_site_label_3
_geom_torsion_atom_site_label_4
_geom_torsion
_geom_torsion_site_symmetry_1
_geom_torsion_site_symmetry_2
_geom_torsion_site_symmetry_3
_geom_torsion_site_symmetry_4
_geom_torsion_publ_flag
O2 P1 O1 C5 -51.32(11) . . . . ?
N1 P1 O1 C5 54.53(11) . . . . ?
S2 P1 O1 C5 -179.07(9) . . . . ?
O1 P1 O2 C2 -157.41(10) . . . . ?
N1 P1 O2 C2 92.20(10) . . . . ?
S2 P1 O2 C2 -33.90(11) . . . . ?
O1 P1 N1 C1 91.07(13) . . . . ?
O2 P1 N1 C1 -161.22(12) . . . . ?
S2 P1 N1 C1 -33.14(14) . . . . ?
C11 N2 C1 N1 171.05(12) . . . . ?
C11 N2 C1 S1 -9.08(18) . . . . ?
P1 N1 C1 N2 -2.65(19) . . . . ?
P1 N1 C1 S1 177.48(8) . . . . ?
P1 O2 C2 C3 -69.93(15) . . . . ?
P1 O2 C2 C4 167.05(11) . . . . ?
P1 O1 C5 C7 117.66(14) . . . . ?
P1 O1 C5 C6 -119.29(15) . . . . ?
C1 N2 C11 C12 -99.45(15) . . . . ?
C1 N2 C11 C16 83.06(16) . . . . ?
C16 C11 C12 C13 -1.26(19) . . . . ?
N2 C11 C12 C13 -178.66(12) . . . . ?
C16 C11 C12 C17 177.69(13) . . . . ?
N2 C11 C12 C17 0.29(18) . . . . ?
C11 C12 C13 C14 0.9(2) . . . . ?
C17 C12 C13 C14 -178.07(14) . . . . ?
C12 C13 C14 C15 -0.2(2) . . . . ?
C13 C14 C15 C16 -0.1(2) . . . . ?
C12 C11 C16 C15 0.96(19) . . . . ?
N2 C11 C16 C15 178.31(12) . . . . ?
C12 C11 C16 C18 -178.84(13) . . . . ?
N2 C11 C16 C18 -1.48(19) . . . . ?
C14 C15 C16 C11 -0.3(2) . . . . ?
C14 C15 C16 C18 179.52(14) . . . . ?

loop_
_cod_related_entry_id
_cod_related_entry_database
_cod_related_entry_code
1 ChemSpider 30652800
